data_7025652
loop_
_publ_author_name
'Boyle, Timothy J.'
'Raymond, Rebecca'
'Boye, Daniel M.'
'Ottley, Leigh Anna M.'
'Lu, Ping'

_publ_section_title
;
 Structurally characterized luminescent lanthanide zinc carboxylate
 precursors for Ln-Zn-O nanomaterials.
;
_journal_issue 34
_journal_name_full 'Dalton transactions (Cambridge, England : 2003)'
_journal_page_first 8050
_journal_page_last 8063
_journal_paper_doi 10.1039/c002492a
_journal_volume 39
_journal_year 2010
_chemical_formula_sum 'C45 H73 N2 O14 Sm Zn2'
_chemical_formula_weight 1147.14
_chemical_name_common SmZnOBcpy
_chemical_name_systematic
;
?
;
_space_group_IT_number 33
_symmetry_cell_setting orthorhombic
_symmetry_space_group_name_Hall 'P 2c -2n'
_symmetry_space_group_name_H-M 'P n a 21'
_atom_sites_solution_hydrogens geom
_atom_sites_solution_primary direct
_atom_sites_solution_secondary difmap
_audit_creation_method SHELXL-97
_cell_angle_alpha 90.00
_cell_angle_beta 90.00
_cell_angle_gamma 90.00
_cell_formula_units_Z 4
_cell_length_a 18.856(2)
_cell_length_b 15.096(2)
_cell_length_c 18.999(2)
_cell_measurement_temperature 173(2)
_cell_volume 5408.1(11)
_computing_cell_refinement 'Bruker SMART'
_computing_data_collection 'Bruker SMART'
_computing_data_reduction 'Bruker SAINT'
_computing_molecular_graphics 'Bruker SHELXTL'
_computing_publication_material 'Bruker SHELXTL'
_computing_structure_refinement 'SHELXL-97 (Sheldrick, 1997)'
_computing_structure_solution 'SHELXS-97 (Sheldrick, 1990)'
_diffrn_ambient_temperature 173(2)
_diffrn_measured_fraction_theta_full 0.946
_diffrn_measured_fraction_theta_max 0.946
_diffrn_measurement_device_type 'CCD area detector'
_diffrn_measurement_method 'phi and omega scans'
_diffrn_radiation_monochromator graphite
_diffrn_radiation_source 'fine-focus sealed tube'
_diffrn_radiation_type MoK\a
_diffrn_radiation_wavelength 0.71073
_diffrn_reflns_av_R_equivalents 0.0352
_diffrn_reflns_av_sigmaI/netI 0.0368
_diffrn_reflns_limit_h_max 24
_diffrn_reflns_limit_h_min -24
_diffrn_reflns_limit_k_max 18
_diffrn_reflns_limit_k_min -19
_diffrn_reflns_limit_l_max 25
_diffrn_reflns_limit_l_min -25
_diffrn_reflns_number 43539
_diffrn_reflns_theta_full 28.21
_diffrn_reflns_theta_max 28.21
_diffrn_reflns_theta_min 1.72
_exptl_absorpt_coefficient_mu 2.010
_exptl_absorpt_correction_T_max 0.622
_exptl_absorpt_correction_T_min 0.576
_exptl_absorpt_correction_type empirical
_exptl_absorpt_process_details SADABS
_exptl_crystal_colour colorless
_exptl_crystal_density_diffrn 1.409
_exptl_crystal_density_meas ?
_exptl_crystal_density_method 'not measured'
_exptl_crystal_description cube
_exptl_crystal_F_000 2364
_exptl_crystal_size_max 0.279
_exptl_crystal_size_mid 0.257
_exptl_crystal_size_min 0.236
_refine_diff_density_max 1.139
_refine_diff_density_min -0.481
_refine_diff_density_rms 0.085
_refine_ls_abs_structure_details 'Flack H D (1983), Acta Cryst. A39, 876-881'
_refine_ls_abs_structure_Flack 1.00(1)
_refine_ls_extinction_method none
_refine_ls_goodness_of_fit_ref 1.042
_refine_ls_hydrogen_treatment constr
_refine_ls_matrix_type full
_refine_ls_number_parameters 597
_refine_ls_number_reflns 12243
_refine_ls_number_restraints 1
_refine_ls_restrained_S_all 1.042
_refine_ls_R_factor_all 0.0398
_refine_ls_R_factor_gt 0.0344
_refine_ls_shift/su_max 0.001
_refine_ls_shift/su_mean 0.000
_refine_ls_structure_factor_coef Fsqd
_refine_ls_weighting_details 'calc w=1/[\s^2^(Fo^2^)+(0.0388P)^2^+1.7327P] where P=(Fo^2^+2Fc^2^)/3'
_refine_ls_weighting_scheme calc
_refine_ls_wR_factor_gt 0.0744
_refine_ls_wR_factor_ref 0.0773
_reflns_number_gt 11190
_reflns_number_total 12243
_reflns_threshold_expression >2sigma(I)
_cod_data_source_file c002492a.txt
_cod_data_source_block 7jy031ss
_cod_depositor_comments
;
The following automatic conversions were performed:

'_symmetry_cell_setting' value 'Orthorhombic' changed to
'orthorhombic' according to
/home/saulius/struct/CIF-dictionaries/cif_core.dic dictionary named
'cif_core.dic' version 2.4.2 from 2011-04-26.

Automatic conversion script
Id: cif_fix_values 1891 2012-01-12 08:04:46Z andrius 

The following automatic conversions were performed:

'_exptl_crystal_density_meas' value 'not measured' was changed to '?'
- the value is perceived as not measured.

Automatic conversion script
Id: cif_fix_values 3008 2015-01-20 13:52:24Z robertas 
;
_cod_original_cell_volume 5407.8(12)
_cod_original_sg_symbol_H-M Pna2(1)
_cod_database_code 7025652

loop_
_symmetry_equiv_pos_as_xyz
'x, y, z'
'-x, -y, z+1/2'
'x+1/2, -y+1/2, z'
'-x+1/2, y+1/2, z+1/2'

loop_
_atom_site_label
_atom_site_type_symbol
_atom_site_fract_x
_atom_site_fract_y
_atom_site_fract_z
_atom_site_U_iso_or_equiv
_atom_site_adp_type
_atom_site_occupancy
_atom_site_symmetry_multiplicity
_atom_site_calc_flag
_atom_site_refinement_flags
Sm1 Sm 0.245091(9) 0.014181(10) 0.245303(16) 0.02298(5) Uani 1 1 d .
Zn1 Zn 0.31433(3) -0.10083(3) 0.42183(3) 0.03117(11) Uani 1 1 d .
Zn2 Zn 0.34801(2) 0.13096(3) 0.08216(3) 0.03017(10) Uani 1 1 d .
O1 O 0.24258(16) -0.0244(2) 0.46190(19) 0.0402(8) Uani 1 1 d .
O2 O 0.19738(17) 0.0226(2) 0.36141(16) 0.0416(8) Uani 1 1 d .
O3 O 0.39913(15) -0.03024(18) 0.40031(15) 0.0364(7) Uani 1 1 d .
O4 O 0.33897(16) 0.0540(2) 0.32646(16) 0.0422(8) Uani 1 1 d .
O5 O 0.28122(18) -0.2064(2) 0.37327(15) 0.0435(8) Uani 1 1 d .
O6 O 0.27631(17) -0.13382(19) 0.27332(17) 0.0391(7) Uani 1 1 d .
O7 O 0.13636(14) -0.07196(17) 0.24223(19) 0.0394(6) Uani 1 1 d .
O8 O 0.12346(14) 0.07066(18) 0.22178(15) 0.0341(7) Uani 1 1 d .
O9 O 0.2256(2) -0.0035(2) 0.12095(17) 0.0442(8) Uani 1 1 d .
O10 O 0.27453(17) 0.0677(2) 0.03179(16) 0.0399(7) Uani 1 1 d .
O11 O 0.35754(18) -0.0025(2) 0.18660(18) 0.0447(8) Uani 1 1 d .
O12 O 0.42402(16) 0.04440(19) 0.10011(16) 0.0376(7) Uani 1 1 d .
O13 O 0.26045(14) 0.16619(19) 0.22039(15) 0.0336(7) Uani 1 1 d .
O14 O 0.32343(17) 0.23309(19) 0.13736(15) 0.0389(7) Uani 1 1 d .
N1 N 0.35401(17) -0.1672(2) 0.50745(17) 0.0287(7) Uani 1 1 d .
N2 N 0.39665(19) 0.1991(2) 0.00154(19) 0.0368(8) Uani 1 1 d .
C1 C 0.2036(2) 0.0274(3) 0.4262(2) 0.0298(9) Uani 1 1 d .
C2 C 0.1633(3) 0.0981(3) 0.4672(2) 0.0388(10) Uani 1 1 d .
C3 C 0.1169(9) 0.0588(7) 0.5145(9) 0.290(12) Uani 1 1 d .
H3A H 0.1387 0.0052 0.5340 0.436 Uiso 1 1 calc R
H3B H 0.0728 0.0431 0.4902 0.436 Uiso 1 1 calc R
H3C H 0.1065 0.1003 0.5527 0.436 Uiso 1 1 calc R
C4 C 0.2119(7) 0.1479(12) 0.5065(12) 0.333(15) Uani 1 1 d .
H4A H 0.1914 0.1619 0.5526 0.500 Uiso 1 1 calc .
H4B H 0.2228 0.2030 0.4815 0.500 Uiso 1 1 calc .
H4C H 0.2556 0.1137 0.5130 0.500 Uiso 1 1 calc .
C5 C 0.1234(7) 0.1565(7) 0.4217(5) 0.209(7) Uani 1 1 d .
H5A H 0.0842 0.1236 0.4001 0.313 Uiso 1 1 calc R
H5B H 0.1546 0.1796 0.3847 0.313 Uiso 1 1 calc R
H5C H 0.1044 0.2059 0.4493 0.313 Uiso 1 1 calc R
C6 C 0.3925(2) 0.0387(3) 0.3615(2) 0.0290(9) Uani 1 1 d .
C7 C 0.4521(2) 0.1072(3) 0.3634(2) 0.0333(9) Uani 1 1 d .
C8 C 0.4271(3) 0.1813(3) 0.4125(3) 0.0480(12) Uani 1 1 d .
H8A H 0.4170 0.1567 0.4592 0.072 Uiso 1 1 calc R
H8B H 0.3840 0.2084 0.3933 0.072 Uiso 1 1 calc R
H8C H 0.4643 0.2264 0.4164 0.072 Uiso 1 1 calc R
C9 C 0.5213(2) 0.0686(3) 0.3925(3) 0.0492(12) Uani 1 1 d .
H9A H 0.5144 0.0508 0.4416 0.074 Uiso 1 1 calc R
H9B H 0.5588 0.1134 0.3899 0.074 Uiso 1 1 calc R
H9C H 0.5351 0.0168 0.3645 0.074 Uiso 1 1 calc R
C10 C 0.4645(3) 0.1442(3) 0.2896(2) 0.0452(12) Uani 1 1 d .
H10A H 0.4969 0.1949 0.2923 0.068 Uiso 1 1 calc R
H10B H 0.4193 0.1634 0.2694 0.068 Uiso 1 1 calc R
H10C H 0.4855 0.0982 0.2598 0.068 Uiso 1 1 calc R
C11 C 0.2683(2) -0.2037(3) 0.3071(2) 0.0243(8) Uani 1 1 d .
C12 C 0.2456(2) -0.2887(3) 0.2716(3) 0.0374(11) Uani 1 1 d .
C13 C 0.3123(4) -0.3422(4) 0.2640(5) 0.098(3) Uani 1 1 d .
H13A H 0.3013 -0.3984 0.2405 0.147 Uiso 1 1 calc R
H13B H 0.3323 -0.3542 0.3106 0.147 Uiso 1 1 calc R
H13C H 0.3468 -0.3090 0.2358 0.147 Uiso 1 1 calc R
C14 C 0.1927(5) -0.3354(6) 0.3156(4) 0.131(4) Uani 1 1 d .
H14A H 0.1522 -0.2962 0.3243 0.197 Uiso 1 1 calc R
H14B H 0.2143 -0.3520 0.3606 0.197 Uiso 1 1 calc R
H14C H 0.1765 -0.3888 0.2911 0.197 Uiso 1 1 calc R
C15 C 0.2161(4) -0.2708(4) 0.1999(3) 0.085(2) Uani 1 1 d .
H15A H 0.1745 -0.2321 0.2040 0.128 Uiso 1 1 calc R
H15B H 0.2021 -0.3268 0.1779 0.128 Uiso 1 1 calc R
H15C H 0.2522 -0.2417 0.1710 0.128 Uiso 1 1 calc R
C16 C 0.0977(2) -0.0062(3) 0.2277(2) 0.0332(10) Uani 1 1 d .
C17 C 0.0177(3) -0.0203(3) 0.2175(3) 0.0410(11) Uani 1 1 d .
C18 C 0.0031(3) -0.1152(4) 0.1950(3) 0.0651(16) Uani 1 1 d .
H18A H -0.0482 -0.1247 0.1917 0.098 Uiso 1 1 calc R
H18B H 0.0233 -0.1560 0.2297 0.098 Uiso 1 1 calc R
H18C H 0.0249 -0.1261 0.1490 0.098 Uiso 1 1 calc R
C19 C -0.0156(3) -0.0012(3) 0.2899(3) 0.0531(13) Uani 1 1 d .
H19A H -0.0080 0.0612 0.3022 0.080 Uiso 1 1 calc R
H19B H 0.0067 -0.0391 0.3255 0.080 Uiso 1 1 calc R
H19C H -0.0666 -0.0134 0.2881 0.080 Uiso 1 1 calc R
C20 C -0.0122(3) 0.0441(4) 0.1633(3) 0.0638(16) Uani 1 1 d .
H20A H -0.0082 0.1048 0.1811 0.096 Uiso 1 1 calc R
H20B H -0.0622 0.0302 0.1546 0.096 Uiso 1 1 calc R
H20C H 0.0145 0.0386 0.1193 0.096 Uiso 1 1 calc R
C21 C 0.2351(2) 0.0083(3) 0.0570(2) 0.0311(10) Uani 1 1 d .
C22 C 0.1964(3) -0.0512(3) 0.0043(2) 0.0414(11) Uani 1 1 d .
C23 C 0.1600(5) -0.1265(5) 0.0420(3) 0.110(3) Uani 1 1 d .
H23A H 0.1958 -0.1650 0.0635 0.165 Uiso 1 1 calc R
H23B H 0.1318 -0.1607 0.0083 0.165 Uiso 1 1 calc R
H23C H 0.1289 -0.1026 0.0787 0.165 Uiso 1 1 calc R
C24 C 0.1437(5) 0.0054(5) -0.0356(5) 0.103(3) Uani 1 1 d .
H24A H 0.1068 0.0263 -0.0033 0.155 Uiso 1 1 calc R
H24B H 0.1220 -0.0298 -0.0732 0.155 Uiso 1 1 calc R
H24C H 0.1683 0.0564 -0.0562 0.155 Uiso 1 1 calc R
C25 C 0.2512(4) -0.0851(6) -0.0477(4) 0.092(3) Uani 1 1 d .
H25A H 0.2623 -0.0384 -0.0818 0.138 Uiso 1 1 calc R
H25B H 0.2322 -0.1369 -0.0725 0.138 Uiso 1 1 calc R
H25C H 0.2944 -0.1019 -0.0223 0.138 Uiso 1 1 calc R
C26 C 0.4088(2) -0.0115(3) 0.1470(2) 0.0281(8) Uani 1 1 d .
C27 C 0.4546(2) -0.0952(3) 0.1525(2) 0.0320(9) Uani 1 1 d .
C28 C 0.4161(3) -0.1654(3) 0.1086(3) 0.0542(13) Uani 1 1 d .
H28A H 0.3668 -0.1700 0.1244 0.081 Uiso 1 1 calc R
H28B H 0.4397 -0.2227 0.1145 0.081 Uiso 1 1 calc R
H28C H 0.4172 -0.1483 0.0589 0.081 Uiso 1 1 calc R
C29 C 0.5285(2) -0.0807(3) 0.1231(3) 0.0537(14) Uani 1 1 d .
H29A H 0.5251 -0.0601 0.0743 0.081 Uiso 1 1 calc R
H29B H 0.5550 -0.1366 0.1245 0.081 Uiso 1 1 calc R
H29C H 0.5532 -0.0361 0.1515 0.081 Uiso 1 1 calc R
C30 C 0.4590(3) -0.1247(3) 0.2292(2) 0.0436(11) Uani 1 1 d .
H30A H 0.4835 -0.0792 0.2568 0.065 Uiso 1 1 calc R
H30B H 0.4854 -0.1806 0.2321 0.065 Uiso 1 1 calc R
H30C H 0.4110 -0.1333 0.2478 0.065 Uiso 1 1 calc R
C31 C 0.2841(2) 0.2336(3) 0.1916(2) 0.0281(8) Uani 1 1 d .
C32 C 0.2688(2) 0.3251(3) 0.2243(2) 0.0328(10) Uani 1 1 d .
C33 C 0.3328(3) 0.3477(3) 0.2699(3) 0.0492(12) Uani 1 1 d .
H33A H 0.3757 0.3479 0.2408 0.074 Uiso 1 1 calc R
H33B H 0.3377 0.3035 0.3073 0.074 Uiso 1 1 calc R
H33C H 0.3262 0.4064 0.2909 0.074 Uiso 1 1 calc R
C34 C 0.2019(3) 0.3220(4) 0.2699(3) 0.0502(13) Uani 1 1 d .
H34A H 0.1932 0.3807 0.2902 0.075 Uiso 1 1 calc R
H34B H 0.2083 0.2788 0.3078 0.075 Uiso 1 1 calc R
H34C H 0.1613 0.3046 0.2408 0.075 Uiso 1 1 calc R
C35 C 0.2615(3) 0.3949(3) 0.1666(3) 0.0463(12) Uani 1 1 d .
H35A H 0.2511 0.4525 0.1880 0.069 Uiso 1 1 calc R
H35B H 0.2227 0.3782 0.1349 0.069 Uiso 1 1 calc R
H35C H 0.3059 0.3986 0.1400 0.069 Uiso 1 1 calc R
C36 C 0.4046(2) -0.1289(3) 0.5475(2) 0.0357(10) Uani 1 1 d .
H36 H 0.4209 -0.0714 0.5351 0.043 Uiso 1 1 calc R
C37 C 0.4333(2) -0.1694(3) 0.6051(2) 0.0426(11) Uani 1 1 d .
H37 H 0.4696 -0.1410 0.6314 0.051 Uiso 1 1 calc R
C38 C 0.4090(2) -0.2520(3) 0.6246(2) 0.0376(10) Uani 1 1 d .
H38 H 0.4277 -0.2809 0.6650 0.045 Uiso 1 1 calc R
C39 C 0.3574(2) -0.2917(3) 0.5845(2) 0.0362(9) Uani 1 1 d .
H39 H 0.3395 -0.3484 0.5969 0.043 Uiso 1 1 calc R
C40 C 0.3321(2) -0.2485(3) 0.5264(2) 0.0336(9) Uani 1 1 d .
H40 H 0.2974 -0.2773 0.4983 0.040 Uiso 1 1 calc R
C41 C 0.4440(2) 0.1581(3) -0.0373(2) 0.0395(10) Uani 1 1 d .
H41 H 0.4520 0.0971 -0.0280 0.047 Uiso 1 1 calc R
C42 C 0.4832(2) 0.1968(3) -0.0908(2) 0.0462(12) Uani 1 1 d .
H42 H 0.5185 0.1646 -0.1157 0.055 Uiso 1 1 calc R
C43 C 0.4687(5) 0.2822(5) -0.1061(4) 0.115(3) Uani 1 1 d .
H43 H 0.4952 0.3125 -0.1412 0.139 Uiso 1 1 calc R
C44 C 0.3816(4) 0.2820(4) -0.0150(4) 0.099(3) Uani 1 1 d .
H44 H 0.3469 0.3126 0.0118 0.119 Uiso 1 1 calc R
C45 C 0.4143(5) 0.3258(4) -0.0698(5) 0.141(5) Uani 1 1 d .
H45 H 0.4004 0.3841 -0.0825 0.169 Uiso 1 1 calc R

loop_
_atom_site_aniso_label
_atom_site_aniso_U_11
_atom_site_aniso_U_22
_atom_site_aniso_U_33
_atom_site_aniso_U_23
_atom_site_aniso_U_13
_atom_site_aniso_U_12
Sm1 0.03139(9) 0.01911(8) 0.01845(8) 0.00059(12) 0.00026(10) -0.00110(7)
Zn1 0.0399(3) 0.0269(2) 0.0267(2) 0.0027(2) 0.0013(2) -0.0001(2)
Zn2 0.0369(2) 0.0252(2) 0.0284(2) 0.0041(2) 0.0047(2) 0.00263(19)
O1 0.052(2) 0.037(2) 0.0319(19) 0.0003(15) 0.0034(14) 0.0064(14)
O2 0.0440(19) 0.057(2) 0.0242(16) -0.0030(14) 0.0020(13) 0.0042(16)
O3 0.0403(16) 0.0343(16) 0.0346(17) 0.0091(13) 0.0030(13) -0.0036(13)
O4 0.0478(19) 0.0418(19) 0.0371(17) 0.0059(14) -0.0124(15) -0.0063(15)
O5 0.068(2) 0.0337(18) 0.0285(17) 0.0034(13) -0.0062(15) -0.0091(16)
O6 0.0496(18) 0.0225(15) 0.0453(17) 0.0054(13) -0.0012(14) 0.0046(13)
O7 0.0454(15) 0.0272(14) 0.0457(16) 0.0096(17) -0.0029(17) -0.0064(11)
O8 0.0317(15) 0.0293(15) 0.0415(17) 0.0049(12) -0.0034(11) -0.0044(12)
O9 0.063(2) 0.047(2) 0.0226(17) -0.0052(13) -0.0019(16) -0.0072(16)
O10 0.0449(17) 0.0431(19) 0.0317(16) 0.0011(14) 0.0014(14) -0.0042(15)
O11 0.049(2) 0.0389(18) 0.046(2) 0.0059(15) 0.0143(16) 0.0106(14)
O12 0.0409(17) 0.0316(15) 0.0404(18) 0.0114(13) 0.0052(13) 0.0070(13)
O13 0.0433(17) 0.0236(15) 0.0340(16) 0.0036(11) -0.0035(12) -0.0028(12)
O14 0.0550(19) 0.0283(16) 0.0334(16) 0.0002(13) 0.0103(14) 0.0003(14)
N1 0.0316(18) 0.0245(17) 0.0301(18) 0.0023(14) 0.0029(14) -0.0008(14)
N2 0.044(2) 0.0276(19) 0.038(2) 0.0078(15) 0.0096(16) 0.0071(16)
C1 0.032(2) 0.030(2) 0.027(2) -0.0024(18) 0.0043(18) -0.0046(17)
C2 0.050(3) 0.031(2) 0.035(2) -0.0043(18) 0.002(2) 0.006(2)
C3 0.42(2) 0.090(7) 0.37(2) 0.056(10) 0.36(2) 0.092(11)
C4 0.153(11) 0.299(19) 0.55(3) -0.37(2) -0.145(16) 0.119(13)
C5 0.341(16) 0.218(12) 0.067(5) -0.010(7) -0.020(9) 0.228(12)
C6 0.039(2) 0.029(2) 0.0190(19) -0.0019(16) 0.0028(17) 0.0016(18)
C7 0.039(2) 0.033(2) 0.028(2) 0.0048(17) -0.0020(17) -0.0038(18)
C8 0.061(3) 0.033(2) 0.050(3) -0.008(2) -0.005(2) -0.003(2)
C9 0.042(3) 0.050(3) 0.056(3) 0.006(2) -0.012(2) -0.002(2)
C10 0.049(3) 0.046(3) 0.040(3) 0.012(2) -0.001(2) -0.016(2)
C11 0.0270(19) 0.0212(19) 0.025(2) 0.0027(15) 0.0085(15) 0.0041(15)
C12 0.045(3) 0.030(2) 0.038(2) -0.0067(18) 0.0051(18) -0.0073(19)
C13 0.086(5) 0.051(4) 0.157(8) -0.045(4) -0.031(5) 0.026(3)
C14 0.159(8) 0.137(8) 0.097(6) -0.045(6) 0.058(6) -0.107(7)
C15 0.143(7) 0.051(4) 0.061(4) -0.021(3) -0.043(4) -0.001(4)
C16 0.036(2) 0.035(2) 0.028(3) 0.0032(16) 0.0009(15) -0.0070(17)
C17 0.037(3) 0.037(3) 0.048(3) -0.002(2) 0.002(2) -0.013(2)
C18 0.045(3) 0.065(4) 0.085(4) -0.025(3) 0.011(3) -0.028(3)
C19 0.050(3) 0.056(3) 0.054(3) 0.005(3) 0.007(3) -0.001(3)
C20 0.037(3) 0.094(4) 0.061(4) 0.015(3) -0.012(3) -0.010(3)
C21 0.032(2) 0.036(2) 0.026(2) -0.0043(18) -0.0033(18) 0.0088(19)
C22 0.054(3) 0.043(3) 0.028(2) -0.0101(19) -0.006(2) -0.004(2)
C23 0.171(8) 0.114(7) 0.045(4) -0.013(4) -0.001(4) -0.091(6)
C24 0.112(6) 0.092(6) 0.105(6) -0.026(4) -0.077(5) 0.011(4)
C25 0.112(6) 0.102(6) 0.061(4) -0.053(4) 0.000(4) 0.003(4)
C26 0.030(2) 0.025(2) 0.029(2) -0.0007(17) 0.0002(17) 0.0013(16)
C27 0.041(2) 0.024(2) 0.031(2) 0.0018(17) 0.0015(18) 0.0070(17)
C28 0.069(4) 0.035(3) 0.059(3) -0.005(2) -0.015(3) 0.002(2)
C29 0.039(3) 0.049(3) 0.073(4) 0.017(3) 0.010(2) 0.016(2)
C30 0.055(3) 0.038(2) 0.038(3) 0.0036(19) -0.003(2) 0.011(2)
C31 0.037(2) 0.024(2) 0.0240(19) 0.0024(15) -0.0047(17) -0.0009(17)
C32 0.048(2) 0.019(2) 0.031(2) -0.0017(15) -0.0013(17) 0.0008(17)
C33 0.061(3) 0.040(3) 0.046(3) -0.010(2) -0.016(2) 0.000(2)
C34 0.058(3) 0.047(3) 0.046(3) -0.017(2) 0.010(2) 0.002(2)
C35 0.073(3) 0.022(2) 0.044(3) 0.0017(19) -0.007(2) 0.003(2)
C36 0.043(2) 0.029(2) 0.035(2) 0.0029(18) 0.0037(18) -0.0088(19)
C37 0.041(3) 0.047(3) 0.039(3) 0.002(2) -0.008(2) -0.008(2)
C38 0.041(2) 0.035(2) 0.036(2) 0.0061(19) -0.0029(19) 0.0076(19)
C39 0.043(2) 0.030(2) 0.035(2) 0.0080(19) 0.001(2) -0.0021(18)
C40 0.040(2) 0.032(2) 0.029(2) 0.0025(17) 0.0036(17) -0.0068(18)
C41 0.054(3) 0.032(2) 0.032(2) 0.0028(18) 0.003(2) 0.011(2)
C42 0.047(3) 0.056(3) 0.035(3) 0.007(2) 0.012(2) 0.017(2)
C43 0.165(8) 0.065(4) 0.116(6) 0.025(4) 0.109(6) 0.014(5)
C44 0.151(7) 0.038(3) 0.108(6) 0.023(3) 0.093(5) 0.031(4)
C45 0.220(10) 0.046(4) 0.155(8) 0.046(4) 0.149(8) 0.046(5)

loop_
_atom_type_symbol
_atom_type_description
_atom_type_scat_dispersion_real
_atom_type_scat_dispersion_imag
_atom_type_scat_source
C C 0.0033 0.0016 'International Tables Vol C Tables 4.2.6.8 and 6.1.1.4'
H H 0.0000 0.0000 'International Tables Vol C Tables 4.2.6.8 and 6.1.1.4'
O O 0.0106 0.0060 'International Tables Vol C Tables 4.2.6.8 and 6.1.1.4'
Zn Zn 0.2839 1.4301 'International Tables Vol C Tables 4.2.6.8 and 6.1.1.4'
Sm Sm -0.1638 3.4418 'International Tables Vol C Tables 4.2.6.8 and 6.1.1.4'
N N 0.0061 0.0033 'International Tables Vol C Tables 4.2.6.8 and 6.1.1.4'

loop_
_geom_angle_atom_site_label_1
_geom_angle_atom_site_label_2
_geom_angle_atom_site_label_3
_geom_angle
O13 Sm1 O6 158.51(10)
O13 Sm1 O2 100.36(11)
O6 Sm1 O2 86.34(11)
O13 Sm1 O9 85.98(11)
O6 Sm1 O9 98.84(11)
O2 Sm1 O9 148.88(13)
O13 Sm1 O11 84.30(10)
O6 Sm1 O11 77.71(11)
O2 Sm1 O11 139.96(12)
O9 Sm1 O11 70.64(13)
O13 Sm1 O4 78.29(10)
O6 Sm1 O4 84.80(11)
O2 Sm1 O4 70.97(11)
O9 Sm1 O4 139.84(12)
O11 Sm1 O4 71.18(12)
O13 Sm1 O7 128.25(9)
O6 Sm1 O7 73.17(10)
O2 Sm1 O7 74.48(12)
O9 Sm1 O7 77.74(12)
O11 Sm1 O7 132.54(11)
O4 Sm1 O7 139.88(11)
O13 Sm1 O8 75.16(9)
O6 Sm1 O8 126.31(10)
O2 Sm1 O8 78.47(10)
O9 Sm1 O8 73.77(12)
O11 Sm1 O8 139.84(11)
O4 Sm1 O8 134.67(10)
O7 Sm1 O8 53.18(9)
O1 Zn1 O5 116.81(15)
O1 Zn1 O3 109.13(13)
O5 Zn1 O3 127.39(13)
O1 Zn1 N1 103.54(14)
O5 Zn1 N1 95.35(13)
O3 Zn1 N1 97.64(12)
O14 Zn2 O10 119.54(14)
O14 Zn2 O12 127.84(13)
O10 Zn2 O12 106.20(13)
O14 Zn2 N2 96.44(13)
O10 Zn2 N2 101.40(14)
O12 Zn2 N2 97.83(13)
C1 O1 Zn1 124.2(3)
C1 O2 Sm1 152.4(3)
C6 O3 Zn1 118.8(3)
C6 O4 Sm1 153.7(3)
C11 O5 Zn1 120.0(3)
C11 O6 Sm1 152.2(3)
C16 O7 Sm1 94.1(2)
C16 O8 Sm1 91.4(2)
C21 O9 Sm1 157.4(3)
C21 O10 Zn2 125.9(3)
C26 O11 Sm1 169.9(3)
C26 O12 Zn2 113.7(3)
C31 O13 Sm1 158.7(3)
C31 O14 Zn2 126.1(3)
C40 N1 C36 117.2(4)
C40 N1 Zn1 123.1(3)
C36 N1 Zn1 119.7(3)
C41 N2 C44 117.3(4)
C41 N2 Zn2 119.0(3)
C44 N2 Zn2 123.7(3)
O2 C1 O1 123.4(4)
O2 C1 C2 120.1(4)
O1 C1 C2 116.5(4)
C3 C2 C4 107.3(13)
C3 C2 C5 108.7(9)
C4 C2 C5 109.3(11)
C3 C2 C1 110.3(5)
C4 C2 C1 108.8(6)
C5 C2 C1 112.3(5)
C2 C3 H3A 109.5
C2 C3 H3B 109.5
H3A C3 H3B 109.5
C2 C3 H3C 109.5
H3A C3 H3C 109.5
H3B C3 H3C 109.5
C2 C4 H4A 109.5
C2 C4 H4B 109.5
H4A C4 H4B 109.5
C2 C4 H4C 109.5
H4A C4 H4C 109.5
H4B C4 H4C 109.5
C2 C5 H5A 109.5
C2 C5 H5B 109.5
H5A C5 H5B 109.5
C2 C5 H5C 109.5
H5A C5 H5C 109.5
H5B C5 H5C 109.5
O4 C6 O3 122.9(4)
O4 C6 C7 119.2(4)
O3 C6 C7 117.7(4)
C6 C7 C10 109.9(3)
C6 C7 C8 106.5(3)
C10 C7 C8 109.8(4)
C6 C7 C9 112.1(4)
C10 C7 C9 109.8(4)
C8 C7 C9 108.7(4)
C7 C8 H8A 109.5
C7 C8 H8B 109.5
H8A C8 H8B 109.5
C7 C8 H8C 109.5
H8A C8 H8C 109.5
H8B C8 H8C 109.5
C7 C9 H9A 109.5
C7 C9 H9B 109.5
H9A C9 H9B 109.5
C7 C9 H9C 109.5
H9A C9 H9C 109.5
H9B C9 H9C 109.5
C7 C10 H10A 109.5
C7 C10 H10B 109.5
H10A C10 H10B 109.5
C7 C10 H10C 109.5
H10A C10 H10C 109.5
H10B C10 H10C 109.5
O6 C11 O5 120.7(4)
O6 C11 C12 121.6(4)
O5 C11 C12 117.7(4)
C14 C12 C15 110.4(6)
C14 C12 C13 111.3(7)
C15 C12 C13 108.7(5)
C14 C12 C11 110.0(4)
C15 C12 C11 111.0(5)
C13 C12 C11 105.3(4)
C12 C13 H13A 109.5
C12 C13 H13B 109.5
H13A C13 H13B 109.5
C12 C13 H13C 109.5
H13A C13 H13C 109.5
H13B C13 H13C 109.5
C12 C14 H14A 109.5
C12 C14 H14B 109.5
H14A C14 H14B 109.5
C12 C14 H14C 109.5
H14A C14 H14C 109.5
H14B C14 H14C 109.5
C12 C15 H15A 109.5
C12 C15 H15B 109.5
H15A C15 H15B 109.5
C12 C15 H15C 109.5
H15A C15 H15C 109.5
H15B C15 H15C 109.5
O8 C16 O7 121.4(4)
O8 C16 C17 119.6(4)
O7 C16 C17 119.0(4)
C18 C17 C20 110.1(5)
C18 C17 C16 110.1(4)
C20 C17 C16 111.1(4)
C18 C17 C19 110.8(4)
C20 C17 C19 109.5(4)
C16 C17 C19 105.2(4)
C17 C18 H18A 109.5
C17 C18 H18B 109.5
H18A C18 H18B 109.5
C17 C18 H18C 109.5
H18A C18 H18C 109.5
H18B C18 H18C 109.5
C17 C19 H19A 109.5
C17 C19 H19B 109.5
H19A C19 H19B 109.5
C17 C19 H19C 109.5
H19A C19 H19C 109.5
H19B C19 H19C 109.5
C17 C20 H20A 109.5
C17 C20 H20B 109.5
H20A C20 H20B 109.5
C17 C20 H20C 109.5
H20A C20 H20C 109.5
H20B C20 H20C 109.5
O9 C21 O10 124.0(4)
O9 C21 C22 119.2(4)
O10 C21 C22 116.8(4)
C23 C22 C24 111.5(6)
C23 C22 C25 111.3(6)
C24 C22 C25 108.1(6)
C23 C22 C21 110.3(4)
C24 C22 C21 108.0(4)
C25 C22 C21 107.4(4)
C22 C23 H23A 109.5
C22 C23 H23B 109.5
H23A C23 H23B 109.5
C22 C23 H23C 109.5
H23A C23 H23C 109.5
H23B C23 H23C 109.5
C22 C24 H24A 109.5
C22 C24 H24B 109.5
H24A C24 H24B 109.5
C22 C24 H24C 109.5
H24A C24 H24C 109.5
H24B C24 H24C 109.5
C22 C25 H25A 109.5
C22 C25 H25B 109.5
H25A C25 H25B 109.5
C22 C25 H25C 109.5
H25A C25 H25C 109.5
H25B C25 H25C 109.5
O11 C26 O12 122.4(4)
O11 C26 C27 119.4(4)
O12 C26 C27 118.2(4)
C29 C27 C30 110.1(4)
C29 C27 C28 109.6(4)
C30 C27 C28 110.1(4)
C29 C27 C26 111.9(3)
C30 C27 C26 109.6(3)
C28 C27 C26 105.4(3)
C27 C28 H28A 109.5
C27 C28 H28B 109.5
H28A C28 H28B 109.5
C27 C28 H28C 109.5
H28A C28 H28C 109.5
H28B C28 H28C 109.5
C27 C29 H29A 109.5
C27 C29 H29B 109.5
H29A C29 H29B 109.5
C27 C29 H29C 109.5
H29A C29 H29C 109.5
H29B C29 H29C 109.5
C27 C30 H30A 109.5
C27 C30 H30B 109.5
H30A C30 H30B 109.5
C27 C30 H30C 109.5
H30A C30 H30C 109.5
H30B C30 H30C 109.5
O13 C31 O14 124.3(4)
O13 C31 C32 119.4(4)
O14 C31 C32 116.3(3)
C33 C32 C35 109.0(4)
C33 C32 C34 109.8(4)
C35 C32 C34 110.6(4)
C33 C32 C31 106.4(3)
C35 C32 C31 110.2(3)
C34 C32 C31 110.8(4)
C32 C33 H33A 109.5
C32 C33 H33B 109.5
H33A C33 H33B 109.5
C32 C33 H33C 109.5
H33A C33 H33C 109.5
H33B C33 H33C 109.5
C32 C34 H34A 109.5
C32 C34 H34B 109.5
H34A C34 H34B 109.5
C32 C34 H34C 109.5
H34A C34 H34C 109.5
H34B C34 H34C 109.5
C32 C35 H35A 109.5
C32 C35 H35B 109.5
H35A C35 H35B 109.5
C32 C35 H35C 109.5
H35A C35 H35C 109.5
H35B C35 H35C 109.5
N1 C36 C37 122.7(4)
N1 C36 H36 118.7
C37 C36 H36 118.7
C36 C37 C38 119.3(4)
C36 C37 H37 120.4
C38 C37 H37 120.4
C39 C38 C37 118.7(4)
C39 C38 H38 120.7
C37 C38 H38 120.7
C40 C39 C38 119.2(4)
C40 C39 H39 120.4
C38 C39 H39 120.4
N1 C40 C39 122.9(4)
N1 C40 H40 118.5
C39 C40 H40 118.5
N2 C41 C42 125.2(4)
N2 C41 H41 117.4
C42 C41 H41 117.4
C43 C42 C41 116.9(5)
C43 C42 H42 121.5
C41 C42 H42 121.5
C42 C43 C45 119.4(5)
C42 C43 H43 120.3
C45 C43 H43 120.3
N2 C44 C45 122.6(5)
N2 C44 H44 118.7
C45 C44 H44 118.7
C44 C45 C43 118.3(6)
C44 C45 H45 120.8
C43 C45 H45 120.8

loop_
_geom_bond_atom_site_label_1
_geom_bond_atom_site_label_2
_geom_bond_distance
Sm1 O13 2.361(3)
Sm1 O6 2.371(3)
Sm1 O2 2.386(3)
Sm1 O9 2.406(3)
Sm1 O11 2.409(3)
Sm1 O4 2.423(3)
Sm1 O7 2.429(3)
Sm1 O8 2.487(3)
Zn1 O1 1.934(3)
Zn1 O5 1.945(3)
Zn1 O3 1.965(3)
Zn1 N1 2.052(3)
Zn2 O14 1.921(3)
Zn2 O10 1.936(3)
Zn2 O12 1.969(3)
Zn2 N2 2.061(3)
O1 C1 1.270(5)
O2 C1 1.238(5)
O3 C6 1.281(5)
O4 C6 1.232(5)
O5 C11 1.280(5)
O6 C11 1.245(5)
O7 C16 1.262(5)
O8 C16 1.262(5)
O9 C21 1.242(6)
O10 C21 1.259(5)
O11 C26 1.233(5)
O12 C26 1.260(5)
O13 C31 1.239(5)
O14 C31 1.269(5)
N1 C40 1.345(5)
N1 C36 1.351(5)
N2 C41 1.314(5)
N2 C44 1.320(6)
C1 C2 1.525(6)
C2 C3 1.387(10)
C2 C4 1.402(12)
C2 C5 1.447(9)
C3 H3A 0.9800
C3 H3B 0.9800
C3 H3C 0.9800
C4 H4A 0.9800
C4 H4B 0.9800
C4 H4C 0.9800
C5 H5A 0.9800
C5 H5B 0.9800
C5 H5C 0.9800
C6 C7 1.527(6)
C7 C10 1.527(6)
C7 C8 1.531(6)
C7 C9 1.533(6)
C8 H8A 0.9800
C8 H8B 0.9800
C8 H8C 0.9800
C9 H9A 0.9800
C9 H9B 0.9800
C9 H9C 0.9800
C10 H10A 0.9800
C10 H10B 0.9800
C10 H10C 0.9800
C11 C12 1.511(6)
C12 C14 1.480(8)
C12 C15 1.497(8)
C12 C13 1.501(7)
C13 H13A 0.9800
C13 H13B 0.9800
C13 H13C 0.9800
C14 H14A 0.9800
C14 H14B 0.9800
C14 H14C 0.9800
C15 H15A 0.9800
C15 H15B 0.9800
C15 H15C 0.9800
C16 C17 1.536(6)
C17 C18 1.520(6)
C17 C20 1.524(7)
C17 C19 1.538(7)
C18 H18A 0.9800
C18 H18B 0.9800
C18 H18C 0.9800
C19 H19A 0.9800
C19 H19B 0.9800
C19 H19C 0.9800
C20 H20A 0.9800
C20 H20B 0.9800
C20 H20C 0.9800
C21 C22 1.530(6)
C22 C23 1.508(8)
C22 C24 1.513(8)
C22 C25 1.519(8)
C23 H23A 0.9800
C23 H23B 0.9800
C23 H23C 0.9800
C24 H24A 0.9800
C24 H24B 0.9800
C24 H24C 0.9800
C25 H25A 0.9800
C25 H25B 0.9800
C25 H25C 0.9800
C26 C27 1.534(5)
C27 C29 1.517(6)
C27 C30 1.525(6)
C27 C28 1.530(6)
C28 H28A 0.9800
C28 H28B 0.9800
C28 H28C 0.9800
C29 H29A 0.9800
C29 H29B 0.9800
C29 H29C 0.9800
C30 H30A 0.9800
C30 H30B 0.9800
C30 H30C 0.9800
C31 C32 1.541(5)
C32 C33 1.525(6)
C32 C35 1.527(6)
C32 C34 1.531(7)
C33 H33A 0.9800
C33 H33B 0.9800
C33 H33C 0.9800
C34 H34A 0.9800
C34 H34B 0.9800
C34 H34C 0.9800
C35 H35A 0.9800
C35 H35B 0.9800
C35 H35C 0.9800
C36 C37 1.365(6)
C36 H36 0.9500
C37 C38 1.380(6)
C37 H37 0.9500
C38 C39 1.374(6)
C38 H38 0.9500
C39 C40 1.367(6)
C39 H39 0.9500
C40 H40 0.9500
C41 C42 1.385(6)
C41 H41 0.9500
C42 C43 1.350(8)
C42 H42 0.9500
C43 C45 1.400(9)
C43 H43 0.9500
C44 C45 1.378(8)
C44 H44 0.9500
C45 H45 0.9500
